data_4327615
loop_
_publ_author_name
'Remle \,Celenligil-\,Cetin'
'Richard J. Staples'
'Pericles Stavropoulos'

_publ_section_title
;
 Synthesis, Characterization, and Reactivity of Ferrous and Ferric
 Oxo/Peroxo Pivalate Complexes in Relation to Gif-Type Oxygenation of
 Substrates
;
_journal_name_full 'Inorganic Chemistry'
_journal_page_first 5838
_journal_page_last 5846
_journal_paper_doi 10.1021/ic000261+
_journal_volume 39
_journal_year 2000
_chemical_formula_sum 'C38 H40 F30 Fe6 O33'
_chemical_formula_weight 1929.80
_chemical_name_systematic
; 
 ? 
;
_space_group_IT_number 2
_symmetry_cell_setting triclinic
_symmetry_space_group_name_Hall '-P 1'
_symmetry_space_group_name_H-M 'P -1'
_atom_sites_solution_hydrogens geom
_atom_sites_solution_primary direct
_atom_sites_solution_secondary difmap
_audit_creation_method SHELXL-97
_cell_angle_alpha 75.731(2)
_cell_angle_beta 87.745(2)
_cell_angle_gamma 61.218(1)
_cell_formula_units_Z 2
_cell_length_a 13.1278(5)
_cell_length_b 13.1794(5)
_cell_length_c 25.0769(6)
_cell_measurement_reflns_used 143
_cell_measurement_temperature 213(2)
_cell_measurement_theta_max 19.47
_cell_measurement_theta_min 2.27
_cell_volume 3669.3(2)
_computing_cell_refinement 'SMART (Bruker, V4.050, 1995)'
_computing_data_collection 'ASTRO (Bruker, V4.050, 1995)'
_computing_data_reduction 'SAINT (Bruker, V5.A06, 1997)'
_computing_molecular_graphics 'SHELXTL (Bruker, 1998, ver 5.10)'
_computing_publication_material 'CIFTAB (Sheldrick, 1997)'
_computing_structure_refinement 'SHELXL-97 (Sheldrick, 1997)'
_computing_structure_solution 'SHELXS-97 (Sheldrick, 1990)'
_diffrn_ambient_temperature 213(2)
_diffrn_measured_fraction_theta_full 0.998
_diffrn_measured_fraction_theta_max 0.998
_diffrn_measurement_method '\w, 0.3 deg'
_diffrn_radiation_monochromator graphite
_diffrn_radiation_source 'fine-focus sealed tube'
_diffrn_radiation_type MoK\a
_diffrn_radiation_wavelength 0.71073
_diffrn_reflns_av_R_equivalents 0.1187
_diffrn_reflns_av_sigmaI/netI 0.2073
_diffrn_reflns_limit_h_max 14
_diffrn_reflns_limit_h_min -13
_diffrn_reflns_limit_k_max 14
_diffrn_reflns_limit_k_min -14
_diffrn_reflns_limit_l_max 20
_diffrn_reflns_limit_l_min -26
_diffrn_reflns_number 15816
_diffrn_reflns_theta_full 22.50
_diffrn_reflns_theta_max 22.50
_diffrn_reflns_theta_min 1.68
_diffrn_standards_decay_% <1
_diffrn_standards_interval_count 0
_diffrn_standards_number 0
_exptl_absorpt_coefficient_mu 1.309
_exptl_absorpt_correction_T_max 0.942203
_exptl_absorpt_correction_T_min 0.619958
_exptl_absorpt_correction_type empirical
_exptl_crystal_colour red
_exptl_crystal_density_diffrn 1.747
_exptl_crystal_description plate
_exptl_crystal_F_000 1916
_exptl_crystal_size_max 0.15
_exptl_crystal_size_mid 0.15
_exptl_crystal_size_min 0.05
_refine_diff_density_max 0.854
_refine_diff_density_min -0.765
_refine_diff_density_rms 0.119
_refine_ls_extinction_method none
_refine_ls_goodness_of_fit_ref 1.018
_refine_ls_hydrogen_treatment mixed
_refine_ls_matrix_type full
_refine_ls_number_parameters 991
_refine_ls_number_reflns 9574
_refine_ls_number_restraints 217
_refine_ls_restrained_S_all 1.007
_refine_ls_R_factor_all 0.2325
_refine_ls_R_factor_gt 0.1015
_refine_ls_shift/su_max 0.011
_refine_ls_shift/su_mean 0.000
_refine_ls_structure_factor_coef Fsqd
_refine_ls_weighting_details 'calc w=1/[\s^2^(Fo^2^)+(0.1519P)^2^+9.3731P] where P=(Fo^2^+2Fc^2^)/3'
_refine_ls_weighting_scheme calc
_refine_ls_wR_factor_gt 0.2435
_refine_ls_wR_factor_ref 0.3251
_reflns_number_gt 3942
_reflns_number_total 9574
_reflns_threshold_expression >2sigma(I)
_cod_data_source_file ic0002612B_5.cif
_cod_data_source_block compound_6
_cod_database_code 4327615

loop_
_symmetry_equiv_pos_as_xyz
'x, y, z'
'-x, -y, -z'

loop_
_atom_site_label
_atom_site_type_symbol
_atom_site_fract_x
_atom_site_fract_y
_atom_site_fract_z
_atom_site_U_iso_or_equiv
_atom_site_adp_type
_atom_site_occupancy
_atom_site_symmetry_multiplicity
_atom_site_calc_flag
_atom_site_refinement_flags
_atom_site_disorder_assembly
_atom_site_disorder_group
Fe1 Fe 0.59047(19) 0.4093(2) 0.34607(9) 0.0542(7) Uani 1 1 d . . .
Fe2 Fe 0.7296(2) 0.1482(2) 0.32238(9) 0.0545(7) Uani 1 1 d . . .
Fe3 Fe 0.7998(2) 0.1839(2) 0.43975(9) 0.0551(7) Uani 1 1 d . . .
Fe4 Fe 0.6490(2) 0.3136(2) 0.17726(9) 0.0619(8) Uani 1 1 d . . .
Fe5 Fe 0.6407(2) 0.5406(2) 0.20781(10) 0.0630(8) Uani 1 1 d . . .
Fe6 Fe 0.7973(2) 0.4417(3) 0.10703(10) 0.0720(9) Uani 1 1 d . . .
O1 O 0.6519(8) 0.4064(9) 0.2710(4) 0.051(3) Uani 1 1 d . . .
O2 O 0.6780(9) 0.2956(10) 0.2582(4) 0.056(3) Uani 1 1 d . . .
O3 O 0.7057(9) 0.2450(9) 0.3729(4) 0.054(3) Uani 1 1 d . . .
O4 O 0.6954(9) 0.4337(9) 0.1604(4) 0.058(3) Uani 1 1 d . . .
O5 O 0.6947(9) 0.4709(9) 0.3669(4) 0.059(3) Uani 1 1 d . . .
O6 O 0.8251(10) 0.3227(10) 0.4345(5) 0.072(3) Uani 1 1 d . . .
O7 O 0.4759(9) 0.5839(10) 0.3184(5) 0.065(3) Uani 1 1 d . . .
O8 O 0.5715(11) 0.6494(10) 0.2575(5) 0.075(4) Uani 1 1 d . . .
O9 O 0.4644(10) 0.3753(12) 0.3252(4) 0.069(3) Uani 1 1 d . . .
O10 O 0.5590(12) 0.1823(13) 0.3255(5) 0.079(4) Uani 1 1 d . . .
O11 O 0.7447(10) 0.0568(10) 0.2679(4) 0.068(3) Uani 1 1 d . . .
O12 O 0.6133(11) 0.1806(12) 0.1965(5) 0.075(4) Uani 1 1 d . . .
O13 O 0.8983(9) 0.1110(9) 0.3170(4) 0.060(3) Uani 1 1 d . . .
O14 O 0.9516(9) 0.1087(9) 0.4037(5) 0.056(3) Uani 1 1 d . . .
O15 O 0.7737(10) -0.0044(10) 0.3820(5) 0.073(4) Uani 1 1 d . . .
O16 O 0.8014(10) 0.0261(10) 0.4618(4) 0.065(3) Uani 1 1 d . . .
O17 O 0.6616(12) 0.2544(11) 0.4826(5) 0.082(4) Uani 1 1 d . . .
O18 O 0.5207(10) 0.4130(10) 0.4206(5) 0.071(3) Uani 1 1 d . . .
O19 O 0.8108(10) 0.1813(11) 0.1723(5) 0.072(4) Uani 1 1 d . . .
O20 O 0.9206(9) 0.2650(12) 0.1346(5) 0.081(4) Uani 1 1 d . . .
O21 O 0.4767(11) 0.4280(14) 0.1771(5) 0.074(4) Uani 1 1 d . . .
O22 O 0.4697(11) 0.5956(11) 0.1874(5) 0.078(4) Uani 1 1 d . . .
O23 O 0.6180(11) 0.6856(11) 0.1452(5) 0.088(4) Uani 1 1 d . . .
O24 O 0.6949(11) 0.6165(13) 0.0716(5) 0.085(4) Uani 1 1 d . . .
O25 O 0.7270(10) 0.3995(13) 0.0515(4) 0.085(4) Uani 1 1 d . . .
O26 O 0.6139(10) 0.3285(12) 0.0954(5) 0.078(4) Uani 1 1 d . . .
O27 O 0.8013(11) 0.5138(12) 0.2295(5) 0.082(4) Uani 1 1 d . . .
O28 O 0.8927(11) 0.4771(12) 0.1536(5) 0.086(4) Uani 1 1 d . . .
O29 O 0.9031(9) 0.1141(9) 0.5125(5) 0.077(4) Uani 1 1 d . . .
H29A H 0.9140 0.1355 0.5402 0.116 Uiso 1 1 d R . .
H29B H 0.9348 0.0383 0.5244 0.116 Uiso 1 1 d R . .
O30 O 0.9084(10) 0.4517(12) 0.0483(4) 0.096(5) Uani 1 1 d . . .
H30A H 0.8806 0.4755 0.0147 0.144 Uiso 1 1 d R . .
H30B H 0.9781 0.3940 0.0541 0.144 Uiso 1 1 d R . .
C1 C 0.7805(19) 0.4242(19) 0.4029(8) 0.070(4) Uani 1 1 d U . .
C2 C 0.8382(19) 0.4993(18) 0.4016(8) 0.071(4) Uani 1 1 d U . .
C3 C 0.490(2) 0.667(2) 0.2888(14) 0.144(5) Uani 1 1 d U . .
C4 C 0.395(2) 0.7981(19) 0.2875(13) 0.144(5) Uani 1 1 d U . .
C5 C 0.473(2) 0.277(3) 0.3264(10) 0.106(6) Uani 1 1 d U . .
C6 C 0.3691(10) 0.2798(15) 0.3209(7) 0.107(6) Uani 1 1 d DU . .
C7 C 0.677(3) 0.078(2) 0.2290(13) 0.134(4) Uani 1 1 d U . .
C8 C 0.660(3) -0.021(2) 0.2197(13) 0.134(4) Uani 1 1 d U . .
C9 C 0.9661(16) 0.1033(17) 0.3551(10) 0.080(4) Uani 1 1 d U . .
C10 C 1.0818(18) 0.092(2) 0.3378(10) 0.081(4) Uani 1 1 d U . .
C11 C 0.786(3) -0.027(2) 0.4314(11) 0.122(7) Uani 1 1 d U . .
C12 C 0.7847(19) -0.1293(13) 0.4604(7) 0.123(7) Uani 1 1 d DU . .
C13 C 0.562(2) 0.339(2) 0.4662(10) 0.093(5) Uani 1 1 d U . .
C14 C 0.4779(10) 0.3574(11) 0.5031(5) 0.094(5) Uani 1 1 d DU . .
C15 C 0.902(2) 0.177(2) 0.1584(8) 0.087(5) Uani 1 1 d U . .
C16 C 1.010(2) 0.054(2) 0.1642(10) 0.087(5) Uani 1 1 d U . .
C17 C 0.4251(19) 0.534(3) 0.1793(9) 0.092(5) Uani 1 1 d U . .
C18 C 0.2939(18) 0.600(2) 0.1770(9) 0.093(5) Uani 1 1 d U . .
C19 C 0.631(2) 0.698(2) 0.0946(11) 0.097(5) Uani 1 1 d U . .
C20 C 0.575(2) 0.822(2) 0.0610(10) 0.097(5) Uani 1 1 d U . .
C21 C 0.662(2) 0.350(3) 0.0537(7) 0.118(6) Uani 1 1 d DU . .
C22 C 0.6324(12) 0.3404(13) 0.0046(5) 0.119(6) Uani 1 1 d DU . .
C23 C 0.881(2) 0.499(2) 0.1980(11) 0.099(5) Uani 1 1 d U A .
C24 C 0.9789(11) 0.5030(14) 0.2222(6) 0.099(5) Uani 1 1 d DU . .
F1 F 0.602(3) 0.8928(15) 0.0743(8) 0.253(13) Uani 1 1 d . . .
F2 F 0.5083(14) 0.3048(15) 0.5575(5) 0.273(15) Uani 1 1 d D . .
F3 F 0.845(3) -0.198(2) 0.5100(10) 0.346(19) Uani 1 1 d D . .
F4 F 0.459(2) 0.8719(17) 0.0625(11) 0.249(12) Uani 1 1 d . . .
F5 F 0.3985(11) 0.4669(9) 0.5085(5) 0.132(5) Uani 1 1 d D . .
F6 F 0.6816(17) -0.122(3) 0.4749(17) 0.45(3) Uani 1 1 d D . .
F7 F 0.582(3) 0.8381(16) 0.0085(7) 0.269(15) Uani 1 1 d . . .
F8 F 0.3999(16) 0.3206(15) 0.4978(8) 0.239(12) Uani 1 1 d D . .
C7A C 0.3098(17) 0.8031(17) 0.3102(9) 0.145(5) Uani 1 1 d DU . .
H7AA H 0.2540 0.8859 0.3085 0.217 Uiso 1 1 calc R . .
H7AB H 0.3333 0.7573 0.3485 0.217 Uiso 1 1 calc R . .
H7AC H 0.2742 0.7698 0.2917 0.217 Uiso 1 1 calc R . .
F10 F 1.1683(12) 0.0214(18) 0.3734(7) 0.177(7) Uani 1 1 d . . .
F11 F 1.1099(15) 0.058(3) 0.2923(9) 0.270(15) Uani 1 1 d . . .
F12 F 1.0816(18) 0.191(2) 0.3264(13) 0.271(15) Uani 1 1 d . . .
F13 F 1.1098(12) 0.0541(14) 0.1659(10) 0.215(10) Uani 1 1 d . . .
F14 F 1.0109(13) -0.0229(13) 0.2055(8) 0.179(8) Uani 1 1 d . . .
F15 F 1.0060(19) 0.0213(16) 0.1213(9) 0.225(10) Uani 1 1 d . . .
F16 F 0.2459(11) 0.5456(16) 0.1545(9) 0.182(8) Uani 1 1 d . . .
F17 F 0.2454(11) 0.7053(16) 0.1437(6) 0.164(7) Uani 1 1 d . . .
C9A C 0.3747(19) 0.8643(17) 0.2385(7) 0.144(5) Uani 1 1 d DU . .
H9AA H 0.3166 0.9459 0.2379 0.217 Uiso 1 1 calc R . .
H9AB H 0.3460 0.8348 0.2142 0.217 Uiso 1 1 calc R . .
H9AC H 0.4463 0.8627 0.2261 0.217 Uiso 1 1 calc R . .
C8A C 0.4501(17) 0.8356(18) 0.3170(9) 0.144(5) Uani 1 1 d DU . .
H8AA H 0.3970 0.9174 0.3183 0.216 Uiso 1 1 calc R . .
H8AB H 0.5183 0.8319 0.2993 0.216 Uiso 1 1 calc R . .
H8AC H 0.4738 0.7838 0.3543 0.216 Uiso 1 1 calc R . .
F20 F 0.817(4) -0.221(2) 0.4369(8) 0.321(18) Uani 1 1 d D . .
C4A C 0.695(2) -0.123(2) 0.2678(11) 0.135(4) Uani 1 1 d U . .
H4AA H 0.6391 -0.1000 0.2950 0.202 Uiso 1 1 calc R . .
H4AB H 0.7718 -0.1468 0.2836 0.202 Uiso 1 1 calc R . .
H4AC H 0.6963 -0.1888 0.2567 0.202 Uiso 1 1 calc R . .
C5A C 0.556(2) 0.010(2) 0.1938(11) 0.134(4) Uani 1 1 d U . .
H5AA H 0.4938 0.0465 0.2164 0.201 Uiso 1 1 calc R . .
H5AB H 0.5580 -0.0614 0.1885 0.201 Uiso 1 1 calc R . .
H5AC H 0.5429 0.0663 0.1582 0.201 Uiso 1 1 calc R . .
C6A C 0.754(2) -0.080(2) 0.1852(11) 0.135(4) Uani 1 1 d U . .
H6AA H 0.7471 -0.1458 0.1775 0.202 Uiso 1 1 calc R . .
H6AB H 0.8292 -0.1117 0.2048 0.202 Uiso 1 1 calc R . .
H6AC H 0.7456 -0.0229 0.1507 0.202 Uiso 1 1 calc R . .
F24 F 0.3306(15) 0.272(3) 0.2738(7) 0.269(13) Uani 1 1 d D . .
F25 F 0.2662(14) 0.3695(16) 0.3290(11) 0.250(12) Uani 1 1 d D . .
F26 F 0.3573(16) 0.1900(18) 0.3548(10) 0.264(12) Uani 1 1 d D . .
F27A F 0.987(2) 0.511(3) 0.2744(8) 0.156(8) Uani 0.50 1 d PDU A 1
F28A F 1.0858(16) 0.412(2) 0.2192(15) 0.153(8) Uani 0.50 1 d PDU A 1
F29A F 0.986(3) 0.600(2) 0.1920(12) 0.151(7) Uani 0.50 1 d PDU A 1
F27B F 0.9528(19) 0.595(2) 0.2449(14) 0.143(7) Uani 0.50 1 d PDU A 2
F28B F 1.065(2) 0.502(3) 0.1904(9) 0.152(7) Uani 0.50 1 d PDU A 2
F29B F 1.039(2) 0.406(2) 0.2653(12) 0.156(8) Uani 0.50 1 d PDU A 2
F30 F 0.2550(12) 0.6059(19) 0.2243(6) 0.207(10) Uani 1 1 d . . .
F31 F 0.9440(11) 0.4544(13) 0.3854(6) 0.185(7) Uani 1 1 d D . .
F32 F 0.7793(13) 0.6094(10) 0.3724(6) 0.205(10) Uani 1 1 d D . .
F33 F 0.8524(13) 0.5050(12) 0.4534(4) 0.154(6) Uani 1 1 d D . .
F34 F 0.6339(17) 0.4132(15) -0.0438(6) 0.239(10) Uani 1 1 d D . .
F35 F 0.7074(14) 0.2306(13) -0.0019(7) 0.242(12) Uani 1 1 d D . .
F36 F 0.5277(12) 0.3466(19) -0.0023(6) 0.221(10) Uani 1 1 d D . .
O1S O 0.937(2) 0.7129(16) 0.0622(9) 0.199(10) Uani 1 1 d . . .
H1SA H 0.9926 0.6446 0.0746 0.298 Uiso 1 1 calc R . .
C1S C 0.864(3) 0.925(4) 0.0064(19) 0.306(16) Uani 1 1 d U . .
H1SB H 0.8779 0.9891 -0.0141 0.459 Uiso 1 1 calc R . .
H1SC H 0.8194 0.9485 0.0372 0.459 Uiso 1 1 calc R . .
H1SD H 0.8201 0.9093 -0.0177 0.459 Uiso 1 1 calc R . .
C2S C 0.986(4) 0.806(4) 0.029(2) 0.306(16) Uani 1 1 d U . .
H2SA H 1.0323 0.8174 0.0548 0.367 Uiso 1 1 calc R . .
H2SB H 1.0329 0.7776 -0.0007 0.367 Uiso 1 1 calc R . .
O2S O 0.217(2) 0.246(3) 0.1385(11) 0.269(16) Uani 1 1 d . . .
C3S C 0.1343(15) 0.4005(19) 0.0560(7) 0.084(4) Uani 1 1 d U . .
H3SA H 0.1525 0.4487 0.0254 0.126 Uiso 1 1 calc R . .
H3SB H 0.0749 0.4524 0.0757 0.126 Uiso 1 1 calc R . .
H3SC H 0.1056 0.3557 0.0420 0.126 Uiso 1 1 calc R . .
C4S C 0.2176(17) 0.335(2) 0.0858(8) 0.085(4) Uani 1 1 d U . .
C5S C 0.3291(14) 0.3336(19) 0.0817(7) 0.086(4) Uani 1 1 d U . .
H5SA H 0.3254 0.3907 0.0479 0.129 Uiso 1 1 calc R . .
H5SB H 0.3905 0.2540 0.0814 0.129 Uiso 1 1 calc R . .
H5SC H 0.3457 0.3556 0.1132 0.129 Uiso 1 1 calc R . .
O3S O 0.9383(15) 0.1774(15) 0.5980(6) 0.134(6) Uani 1 1 d . . .
C6S C 0.964(2) 0.238(2) 0.6743(10) 0.137(6) Uani 1 1 d U . .
H6SA H 1.0334 0.1596 0.6842 0.206 Uiso 1 1 calc R . .
H6SB H 0.9113 0.2436 0.7031 0.206 Uiso 1 1 calc R . .
H6SC H 0.9859 0.2997 0.6705 0.206 Uiso 1 1 calc R . .
C7S C 0.906(3) 0.254(3) 0.6217(12) 0.137(6) Uani 1 1 d U . .
C8S C 0.797(2) 0.370(2) 0.6006(10) 0.138(6) Uani 1 1 d U . .
H8SA H 0.7665 0.3718 0.5657 0.207 Uiso 1 1 calc R . .
H8SB H 0.8150 0.4354 0.5952 0.207 Uiso 1 1 calc R . .
H8SC H 0.7398 0.3794 0.6272 0.207 Uiso 1 1 calc R . .

loop_
_atom_site_aniso_label
_atom_site_aniso_U_11
_atom_site_aniso_U_22
_atom_site_aniso_U_33
_atom_site_aniso_U_23
_atom_site_aniso_U_13
_atom_site_aniso_U_12
Fe1 0.0458(15) 0.0625(16) 0.0437(14) -0.0042(12) 0.0013(12) -0.0224(13)
Fe2 0.0573(16) 0.0646(17) 0.0419(14) -0.0079(13) -0.0032(12) -0.0322(13)
Fe3 0.0630(17) 0.0513(15) 0.0443(14) -0.0045(12) -0.0083(12) -0.0255(13)
Fe4 0.0544(16) 0.096(2) 0.0362(14) -0.0020(14) -0.0011(12) -0.0443(15)
Fe5 0.0475(16) 0.0763(18) 0.0540(16) 0.0065(14) -0.0044(12) -0.0317(14)
Fe6 0.0526(17) 0.110(2) 0.0451(15) 0.0038(15) 0.0016(13) -0.0442(16)
O1 0.055(7) 0.044(7) 0.045(6) -0.001(5) 0.004(5) -0.023(6)
O2 0.053(7) 0.069(8) 0.040(6) 0.004(6) -0.004(5) -0.032(6)
O3 0.066(7) 0.077(8) 0.034(6) -0.027(6) 0.009(5) -0.040(6)
O4 0.055(7) 0.079(8) 0.040(6) -0.006(6) 0.004(5) -0.037(6)
O5 0.050(7) 0.065(7) 0.057(7) -0.006(6) -0.004(6) -0.027(6)
O6 0.088(9) 0.060(8) 0.059(8) 0.003(7) -0.021(7) -0.036(7)
O7 0.049(7) 0.061(8) 0.066(8) -0.006(7) 0.007(6) -0.016(6)
O8 0.080(9) 0.076(9) 0.074(8) -0.017(7) 0.002(7) -0.042(7)
O9 0.058(8) 0.109(10) 0.051(7) -0.006(7) -0.005(6) -0.057(8)
O10 0.087(10) 0.111(11) 0.064(8) -0.021(8) 0.012(8) -0.069(9)
O11 0.088(9) 0.082(8) 0.044(7) -0.018(6) -0.006(6) -0.046(7)
O12 0.078(9) 0.113(10) 0.054(8) -0.023(8) 0.005(7) -0.061(8)
O13 0.047(7) 0.072(8) 0.053(7) -0.016(6) 0.003(6) -0.024(6)
O14 0.057(7) 0.054(7) 0.047(7) -0.001(6) -0.015(6) -0.024(6)
O15 0.088(9) 0.074(9) 0.071(9) -0.002(7) -0.005(7) -0.055(7)
O16 0.083(9) 0.065(8) 0.047(7) -0.002(6) 0.002(6) -0.040(7)
O17 0.098(11) 0.068(9) 0.061(8) -0.020(7) 0.017(8) -0.026(8)
O18 0.078(9) 0.078(9) 0.044(7) -0.016(7) 0.008(6) -0.028(7)
O19 0.052(8) 0.112(10) 0.063(8) -0.025(7) 0.016(6) -0.048(8)
O20 0.042(7) 0.105(10) 0.073(9) 0.002(8) 0.006(6) -0.029(7)
O21 0.059(9) 0.125(11) 0.047(7) 0.002(8) 0.001(6) -0.062(9)
O22 0.063(9) 0.090(10) 0.063(8) -0.004(7) 0.001(7) -0.030(8)
O23 0.084(9) 0.103(10) 0.051(8) 0.027(7) -0.002(7) -0.047(8)
O24 0.075(10) 0.113(11) 0.073(9) -0.004(9) 0.005(7) -0.061(9)
O25 0.064(8) 0.149(12) 0.036(7) -0.013(7) 0.008(6) -0.053(9)
O26 0.071(8) 0.134(11) 0.042(7) -0.015(7) -0.004(6) -0.062(8)
O27 0.085(10) 0.122(11) 0.056(8) -0.005(8) -0.007(7) -0.072(9)
O28 0.074(9) 0.123(11) 0.057(8) 0.015(8) -0.001(7) -0.062(8)
O29 0.073(8) 0.059(8) 0.069(8) -0.009(7) -0.026(7) -0.009(6)
O30 0.062(8) 0.160(13) 0.046(7) 0.004(8) 0.012(6) -0.053(9)
C1 0.094(11) 0.078(11) 0.066(9) -0.021(8) 0.006(8) -0.061(9)
C2 0.094(11) 0.078(11) 0.066(9) -0.021(8) 0.006(8) -0.061(9)
C3 0.133(9) 0.045(6) 0.195(11) -0.011(7) 0.061(9) -0.011(6)
C4 0.133(9) 0.045(6) 0.196(11) -0.011(7) 0.061(9) -0.011(6)
C5 0.091(14) 0.168(16) 0.088(12) -0.032(12) 0.009(11) -0.086(14)
C6 0.092(14) 0.168(16) 0.089(12) -0.032(12) 0.009(11) -0.086(14)
C7 0.158(10) 0.106(8) 0.152(10) -0.040(7) -0.032(8) -0.069(8)
C8 0.158(10) 0.106(8) 0.152(10) -0.039(7) -0.032(8) -0.069(8)
C9 0.048(9) 0.080(10) 0.089(11) -0.002(9) -0.007(9) -0.023(9)
C10 0.048(9) 0.081(10) 0.090(11) -0.001(9) -0.006(9) -0.022(9)
C11 0.213(18) 0.086(13) 0.084(13) -0.001(11) -0.037(13) -0.092(13)
C12 0.214(18) 0.086(13) 0.084(13) -0.001(11) -0.037(13) -0.091(13)
C13 0.095(13) 0.100(12) 0.066(11) -0.020(10) 0.028(9) -0.035(11)
C14 0.095(13) 0.101(12) 0.066(11) -0.020(10) 0.028(9) -0.035(11)
C15 0.083(13) 0.103(13) 0.059(9) -0.025(10) 0.014(9) -0.032(9)
C16 0.083(13) 0.103(13) 0.060(9) -0.025(10) 0.014(9) -0.032(9)
C17 0.051(9) 0.142(15) 0.055(9) -0.002(11) -0.006(9) -0.035(11)
C18 0.051(9) 0.142(15) 0.055(9) -0.002(11) -0.006(9) -0.035(11)
C19 0.114(14) 0.085(12) 0.084(13) 0.037(9) -0.036(10) -0.067(11)
C20 0.114(14) 0.085(12) 0.084(13) 0.037(9) -0.036(10) -0.067(11)
C21 0.117(14) 0.217(18) 0.061(11) -0.038(13) 0.012(11) -0.111(13)
C22 0.117(14) 0.217(18) 0.061(11) -0.038(13) 0.012(11) -0.111(13)
C23 0.080(11) 0.139(13) 0.085(12) 0.005(11) -0.014(10) -0.073(11)
C24 0.080(11) 0.139(13) 0.085(12) 0.005(11) -0.014(10) -0.073(11)
F1 0.48(4) 0.143(15) 0.165(17) 0.038(12) -0.12(2) -0.20(2)
F2 0.20(2) 0.29(2) 0.090(12) 0.034(14) 0.057(12) 0.026(17)
F3 0.57(5) 0.22(2) 0.28(3) 0.12(2) -0.16(3) -0.28(3)
F4 0.19(2) 0.151(16) 0.28(3) 0.083(17) -0.05(2) -0.043(15)
F5 0.120(11) 0.164(12) 0.125(11) -0.077(10) 0.074(9) -0.066(10)
F6 0.40(5) 0.57(7) 0.43(5) 0.15(5) -0.01(4) -0.40(5)
F7 0.51(4) 0.144(15) 0.078(12) 0.038(11) -0.029(18) -0.13(2)
F8 0.32(3) 0.31(2) 0.30(3) -0.21(2) 0.26(2) -0.28(2)
C7A 0.133(9) 0.045(6) 0.196(11) -0.011(7) 0.061(9) -0.011(6)
F10 0.067(9) 0.25(2) 0.172(15) -0.062(15) 0.008(10) -0.046(11)
F11 0.132(15) 0.59(5) 0.213(19) -0.27(3) 0.106(15) -0.20(2)
F12 0.18(2) 0.21(2) 0.46(4) -0.05(2) 0.15(2) -0.144(18)
F13 0.049(9) 0.144(13) 0.38(3) -0.015(15) 0.005(13) -0.018(9)
F14 0.137(13) 0.102(11) 0.197(18) 0.038(11) 0.028(12) -0.016(10)
F15 0.24(2) 0.174(17) 0.171(18) -0.082(15) 0.018(16) -0.009(15)
F16 0.062(9) 0.210(18) 0.29(2) -0.106(16) 0.007(11) -0.063(10)
F17 0.072(9) 0.210(16) 0.120(12) -0.002(12) -0.027(8) -0.016(10)
C9A 0.133(9) 0.045(6) 0.196(11) -0.011(7) 0.061(9) -0.011(6)
C8A 0.133(9) 0.045(6) 0.196(11) -0.012(7) 0.060(9) -0.011(6)
F20 0.65(6) 0.21(2) 0.20(2) -0.026(19) 0.10(3) -0.30(3)
C4A 0.158(10) 0.106(8) 0.152(10) -0.039(7) -0.032(8) -0.069(8)
C5A 0.158(10) 0.106(8) 0.152(10) -0.039(7) -0.032(8) -0.069(8)
C6A 0.159(10) 0.106(8) 0.152(10) -0.040(7) -0.032(8) -0.068(8)
F24 0.131(15) 0.50(4) 0.29(3) -0.22(3) 0.034(17) -0.19(2)
F25 0.095(12) 0.28(2) 0.47(4) -0.21(3) 0.074(18) -0.116(15)
F26 0.166(19) 0.33(3) 0.34(3) -0.01(2) 0.024(19) -0.19(2)
F27A 0.108(12) 0.201(18) 0.185(16) -0.048(16) -0.027(12) -0.092(14)
F28A 0.092(12) 0.193(17) 0.192(17) -0.043(16) -0.020(12) -0.084(13)
F29A 0.102(13) 0.192(17) 0.194(17) -0.042(16) -0.013(13) -0.100(12)
F27B 0.102(12) 0.188(17) 0.187(17) -0.047(16) -0.024(13) -0.104(13)
F28B 0.091(12) 0.196(18) 0.194(17) -0.039(16) -0.011(12) -0.093(13)
F29B 0.100(12) 0.195(17) 0.189(17) -0.043(16) -0.029(12) -0.084(13)
F30 0.075(10) 0.37(3) 0.087(11) -0.029(14) 0.022(8) -0.054(13)
F31 0.144(14) 0.236(19) 0.24(2) -0.057(15) 0.051(14) -0.144(15)
F32 0.25(2) 0.085(10) 0.25(2) 0.051(12) -0.150(17) -0.093(12)
F33 0.247(18) 0.176(14) 0.125(12) -0.063(11) 0.020(12) -0.158(14)
F34 0.33(3) 0.33(3) 0.078(11) -0.083(15) -0.008(14) -0.17(2)
F35 0.24(2) 0.223(19) 0.167(17) -0.129(16) -0.072(15) -0.001(16)
F36 0.181(17) 0.47(3) 0.119(13) -0.123(17) 0.025(12) -0.22(2)
O1S 0.25(3) 0.114(14) 0.18(2) -0.017(14) 0.056(18) -0.068(16)
C1S 0.18(2) 0.28(3) 0.32(3) 0.03(3) 0.07(2) -0.06(2)
C2S 0.18(2) 0.28(3) 0.32(3) 0.03(3) 0.07(2) -0.06(2)
O2S 0.19(2) 0.40(4) 0.20(2) 0.08(2) -0.030(19) -0.21(3)
C3S 0.058(7) 0.158(11) 0.048(7) -0.017(7) 0.013(5) -0.067(8)
C4S 0.059(7) 0.159(11) 0.048(7) -0.017(7) 0.013(5) -0.066(8)
C5S 0.059(7) 0.159(11) 0.049(7) -0.017(7) 0.013(5) -0.065(8)
O3S 0.153(15) 0.139(14) 0.092(12) -0.042(11) -0.042(11) -0.048(12)
C6S 0.135(13) 0.137(12) 0.112(11) -0.062(10) -0.013(9) -0.029(9)
C7S 0.135(13) 0.137(12) 0.112(11) -0.061(10) -0.013(9) -0.029(9)
C8S 0.135(13) 0.137(12) 0.112(11) -0.061(10) -0.013(10) -0.028(9)

loop_
_atom_type_symbol
_atom_type_description
_atom_type_scat_dispersion_real
_atom_type_scat_dispersion_imag
_atom_type_scat_source
C C 0.0033 0.0016 'International Tables Vol C Tables 4.2.6.8 and 6.1.1.4'
H H 0.0000 0.0000 'International Tables Vol C Tables 4.2.6.8 and 6.1.1.4'
O O 0.0106 0.0060 'International Tables Vol C Tables 4.2.6.8 and 6.1.1.4'
F F 0.0171 0.0103 'International Tables Vol C Tables 4.2.6.8 and 6.1.1.4'
Fe Fe 0.3463 0.8444 'International Tables Vol C Tables 4.2.6.8 and 6.1.1.4'

loop_
_geom_angle_atom_site_label_1
_geom_angle_atom_site_label_2
_geom_angle_atom_site_label_3
_geom_angle
O3 Fe1 O7 177.1(5)
O3 Fe1 O1 88.9(4)
O7 Fe1 O1 90.7(4)
O3 Fe1 O9 95.3(5)
O7 Fe1 O9 87.6(5)
O1 Fe1 O9 92.2(4)
O3 Fe1 O5 93.7(4)
O7 Fe1 O5 83.4(4)
O1 Fe1 O5 91.2(4)
O9 Fe1 O5 170.5(5)
O3 Fe1 O18 92.1(4)
O7 Fe1 O18 88.5(5)
O1 Fe1 O18 177.1(5)
O9 Fe1 O18 85.1(5)
O5 Fe1 O18 91.4(5)
O3 Fe2 O11 176.4(5)
O3 Fe2 O15 95.0(5)
O11 Fe2 O15 87.4(5)
O3 Fe2 O2 89.6(4)
O11 Fe2 O2 87.8(5)
O15 Fe2 O2 174.4(5)
O3 Fe2 O13 92.1(4)
O11 Fe2 O13 90.5(5)
O15 Fe2 O13 92.8(5)
O2 Fe2 O13 90.1(4)
O3 Fe2 O10 90.2(5)
O11 Fe2 O10 87.3(5)
O15 Fe2 O10 87.1(5)
O2 Fe2 O10 89.7(5)
O13 Fe2 O10 177.7(5)
O3 Fe3 O6 97.3(5)
O3 Fe3 O17 92.5(5)
O6 Fe3 O17 90.3(5)
O3 Fe3 O16 96.7(5)
O6 Fe3 O16 166.0(5)
O17 Fe3 O16 90.1(5)
O3 Fe3 O14 93.6(4)
O6 Fe3 O14 87.7(5)
O17 Fe3 O14 173.8(5)
O16 Fe3 O14 90.4(4)
O3 Fe3 O29 178.9(5)
O6 Fe3 O29 83.8(5)
O17 Fe3 O29 87.8(5)
O16 Fe3 O29 82.2(5)
O14 Fe3 O29 86.1(4)
O4 Fe4 O12 175.8(5)
O4 Fe4 O2 88.9(4)
O12 Fe4 O2 89.8(4)
O4 Fe4 O19 93.2(5)
O12 Fe4 O19 82.9(5)
O2 Fe4 O19 94.1(4)
O4 Fe4 O21 95.8(5)
O12 Fe4 O21 88.2(5)
O2 Fe4 O21 91.7(5)
O19 Fe4 O21 169.4(5)
O4 Fe4 O26 93.8(5)
O12 Fe4 O26 87.6(5)
O2 Fe4 O26 177.2(5)
O19 Fe4 O26 86.9(5)
O21 Fe4 O26 87.0(5)
O4 Fe5 O8 174.9(5)
O4 Fe5 O1 89.9(4)
O8 Fe5 O1 87.9(5)
O4 Fe5 O27 95.2(5)
O8 Fe5 O27 89.6(5)
O1 Fe5 O27 93.7(5)
O4 Fe5 O22 92.8(5)
O8 Fe5 O22 82.6(5)
O1 Fe5 O22 91.3(5)
O27 Fe5 O22 170.5(6)
O4 Fe5 O23 93.2(5)
O8 Fe5 O23 88.8(5)
O1 Fe5 O23 175.8(5)
O27 Fe5 O23 88.8(5)
O22 Fe5 O23 85.7(5)
O4 Fe6 O24 94.4(5)
O4 Fe6 O25 94.3(5)
O24 Fe6 O25 90.4(6)
O4 Fe6 O28 96.0(5)
O24 Fe6 O28 91.5(5)
O25 Fe6 O28 169.3(5)
O4 Fe6 O20 94.7(5)
O24 Fe6 O20 170.9(5)
O25 Fe6 O20 89.6(5)
O28 Fe6 O20 86.9(5)
O4 Fe6 O30 179.6(6)
O24 Fe6 O30 85.2(5)
O25 Fe6 O30 85.7(5)
O28 Fe6 O30 84.0(5)
O20 Fe6 O30 85.7(5)
O2 O1 Fe5 116.9(7)
O2 O1 Fe1 110.2(7)
Fe5 O1 Fe1 130.6(5)
O1 O2 Fe4 113.7(7)
O1 O2 Fe2 117.2(7)
Fe4 O2 Fe2 129.0(6)
Fe3 O3 Fe1 123.4(5)
Fe3 O3 Fe2 121.8(5)
Fe1 O3 Fe2 114.5(5)
Fe6 O4 Fe4 124.2(6)
Fe6 O4 Fe5 121.1(6)
Fe4 O4 Fe5 114.4(5)
C1 O5 Fe1 132.0(11)
C1 O6 Fe3 132.4(12)
C3 O7 Fe1 129.9(14)
C3 O8 Fe5 132.8(16)
C5 O9 Fe1 128.2(16)
C5 O10 Fe2 127.4(17)
C7 O11 Fe2 130.8(16)
C7 O12 Fe4 125.5(15)
C9 O13 Fe2 126.2(12)
C9 O14 Fe3 129.4(12)
C11 O15 Fe2 131.8(15)
C11 O16 Fe3 127.6(14)
C13 O17 Fe3 129.6(14)
C13 O18 Fe1 128.8(13)
C15 O19 Fe4 135.0(15)
C15 O20 Fe6 126.5(13)
C17 O21 Fe4 130.7(15)
C17 O22 Fe5 128.5(15)
C19 O23 Fe5 132.4(15)
C19 O24 Fe6 128.1(14)
C21 O25 Fe6 135.2(10)
C21 O26 Fe4 130.9(10)
C23 O27 Fe5 125.2(14)
C23 O28 Fe6 132.4(15)
O6 C1 O5 126.8(17)
O6 C1 C2 118.7(19)
O5 C1 C2 114.2(18)
F32 C2 F31 107.4(14)
F32 C2 F33 105.9(14)
F31 C2 F33 104.6(15)
F32 C2 C1 115.1(19)
F31 C2 C1 114.4(17)
F33 C2 C1 108.6(16)
O7 C3 O8 122.6(19)
O7 C3 C4 117(2)
O8 C3 C4 120(2)
C7A C4 C9A 116(3)
C7A C4 C8A 109(2)
C9A C4 C8A 105.3(19)
C7A C4 C3 113(2)
C9A C4 C3 110(3)
C8A C4 C3 104(3)
O10 C5 O9 130(2)
O10 C5 C6 115(3)
O9 C5 C6 115(3)
F26 C6 F25 96.1(5)
F26 C6 F24 95.9(5)
F25 C6 F24 96.1(5)
F26 C6 C5 117.0(19)
F25 C6 C5 124(2)
F24 C6 C5 121.9(17)
O11 C7 O12 126(2)
O11 C7 C8 119(3)
O12 C7 C8 115(3)
C5A C8 C4A 111(3)
C5A C8 C6A 108(2)
C4A C8 C6A 98(2)
C5A C8 C7 117(3)
C4A C8 C7 115(2)
C6A C8 C7 106(2)
O14 C9 O13 131.2(18)
O14 C9 C10 113(2)
O13 C9 C10 115(2)
F12 C10 F10 105(2)
F12 C10 F11 103(2)
F10 C10 F11 107(2)
F12 C10 C9 112.6(19)
F10 C10 C9 115(2)
F11 C10 C9 114(2)
O15 C11 O16 131(2)
O15 C11 C12 116(2)
O16 C11 C12 113(2)
F6 C12 F3 96.0(5)
F6 C12 F20 96.0(5)
F3 C12 F20 95.8(5)
F6 C12 C11 119(2)
F3 C12 C11 124.3(19)
F20 C12 C11 119.9(19)
O17 C13 O18 131(2)
O17 C13 C14 118(2)
O18 C13 C14 111(2)
F2 C14 F8 96.4(5)
F2 C14 F5 96.2(5)
F8 C14 F5 95.7(5)
F2 C14 C13 120.6(16)
F8 C14 C13 118.0(14)
F5 C14 C13 123.7(14)
O19 C15 O20 129(2)
O19 C15 C16 118(2)
O20 C15 C16 113(2)
F14 C16 F15 108(2)
F14 C16 F13 109(2)
F15 C16 F13 105(2)
F14 C16 C15 112(2)
F15 C16 C15 107(2)
F13 C16 C15 115(2)
O21 C17 O22 128(2)
O21 C17 C18 119(3)
O22 C17 C18 113(3)
F30 C18 F17 109(2)
F30 C18 F16 106(2)
F17 C18 F16 101.0(18)
F30 C18 C17 113.7(19)
F17 C18 C17 114(2)
F16 C18 C17 112(2)
O23 C19 O24 127(2)
O23 C19 C20 115(3)
O24 C19 C20 118(2)
F1 C20 F7 106(2)
F1 C20 F4 106(3)
F7 C20 F4 100(2)
F1 C20 C19 117(2)
F7 C20 C19 117(3)
F4 C20 C19 110(2)
O26 C21 O25 123.7(12)
O26 C21 C22 120(2)
O25 C21 C22 116(2)
F35 C22 F36 102.2(5)
F35 C22 F34 102.1(5)
F36 C22 F34 101.7(5)
F35 C22 C21 109.6(16)
F36 C22 C21 117.8(15)
F34 C22 C21 121.0(17)
O28 C23 O27 131(2)
O28 C23 C24 116(2)
O27 C23 C24 113(2)
F28B C24 F27A 117.2(16)
F28B C24 F27B 102.4(5)
F27A C24 F27B 45.9(11)
F28B C24 F28A 49.8(11)
F27A C24 F28A 102.2(5)
F27B C24 F28A 127.8(15)
F28B C24 F29B 102.0(5)
F27A C24 F29B 57.0(11)
F27B C24 F29B 102.0(5)
F28A C24 F29B 56.8(11)
F28B C24 F29A 53.0(11)
F27A C24 F29A 102.0(5)
F27B C24 F29A 61.0(12)
F28A C24 F29A 102.0(5)
F29B C24 F29A 138.8(14)
F28B C24 C23 119.0(19)
F27A C24 C23 123.7(19)
F27B C24 C23 117.5(18)
F28A C24 C23 114.7(18)
F29B C24 C23 111.5(16)
F29A C24 C23 109.5(16)
C1S C2S O1S 99(3)
C3S C4S C5S 125(2)
C3S C4S O2S 122.2(19)
C5S C4S O2S 112.2(17)
O3S C7S C6S 123(3)
O3S C7S C8S 121(3)
C6S C7S C8S 116(2)

loop_
_geom_bond_atom_site_label_1
_geom_bond_atom_site_label_2
_geom_bond_distance
Fe1 O3 1.907(10)
Fe1 O7 2.000(11)
Fe1 O1 2.020(10)
Fe1 O9 2.027(11)
Fe1 O5 2.034(11)
Fe1 O18 2.051(11)
Fe2 O3 1.927(9)
Fe2 O11 1.978(11)
Fe2 O15 2.020(12)
Fe2 O2 2.026(10)
Fe2 O13 2.032(11)
Fe2 O10 2.064(13)
Fe3 O3 1.878(10)
Fe3 O6 1.983(12)
Fe3 O17 2.006(13)
Fe3 O16 2.007(11)
Fe3 O14 2.042(11)
Fe3 O29 2.045(10)
Fe4 O4 1.906(11)
Fe4 O12 1.971(12)
Fe4 O2 2.013(10)
Fe4 O19 2.022(12)
Fe4 O21 2.026(14)
Fe4 O26 2.062(11)
Fe5 O4 1.924(11)
Fe5 O8 1.992(13)
Fe5 O1 2.012(10)
Fe5 O27 2.035(12)
Fe5 O22 2.042(13)
Fe5 O23 2.053(12)
Fe6 O4 1.876(10)
Fe6 O24 2.002(14)
Fe6 O25 2.020(13)
Fe6 O28 2.023(14)
Fe6 O20 2.046(13)
Fe6 O30 2.058(10)
O1 O2 1.447(13)
O5 C1 1.27(2)
O6 C1 1.23(2)
O7 C3 1.26(3)
O8 C3 1.27(3)
O9 C5 1.24(3)
O10 C5 1.22(3)
O11 C7 1.23(3)
O12 C7 1.27(3)
O13 C9 1.28(2)
O14 C9 1.24(2)
O15 C11 1.20(3)
O16 C11 1.23(2)
O17 C13 1.24(2)
O18 C13 1.24(2)
O19 C15 1.21(2)
O20 C15 1.29(2)
O21 C17 1.24(3)
O22 C17 1.26(3)
O23 C19 1.25(3)
O24 C19 1.26(3)
O25 C21 1.29(2)
O26 C21 1.24(2)
O27 C23 1.25(3)
O28 C23 1.20(3)
C1 C2 1.50(2)
C2 F32 1.30(2)
C2 F31 1.31(2)
C2 F33 1.34(2)
C3 C4 1.56(3)
C4 C7A 1.21(3)
C4 C9A 1.27(3)
C4 C8A 1.37(4)
C5 C6 1.35(3)
C6 F26 1.348(5)
C6 F25 1.350(5)
C6 F24 1.352(5)
C7 C8 1.50(3)
C8 C5A 1.36(3)
C8 C4A 1.45(3)
C8 C6A 1.48(3)
C9 C10 1.51(3)
C10 F12 1.27(2)
C10 F10 1.27(2)
C10 F11 1.30(2)
C11 C12 1.38(2)
C12 F6 1.350(5)
C12 F3 1.352(5)
C12 F20 1.353(5)
C13 C14 1.38(2)
C14 F2 1.346(5)
C14 F8 1.350(5)
C14 F5 1.350(5)
C15 C16 1.53(3)
C16 F14 1.26(2)
C16 F15 1.27(2)
C16 F13 1.32(3)
C17 C18 1.50(3)
C18 F30 1.28(2)
C18 F17 1.29(2)
C18 F16 1.37(3)
C19 C20 1.46(3)
C20 F1 1.26(3)
C20 F7 1.29(3)
C20 F4 1.34(3)
C21 C22 1.359(5)
C22 F35 1.351(5)
C22 F36 1.353(5)
C22 F34 1.354(5)
C23 C24 1.47(2)
C24 F28B 1.352(5)
C24 F27A 1.353(5)
C24 F27B 1.353(5)
C24 F28A 1.354(5)
C24 F29B 1.356(5)
C24 F29A 1.356(5)
O1S C2S 1.68(4)
C1S C2S 1.61(5)
O2S C4S 1.53(3)
C3S C4S 1.16(2)
C4S C5S 1.46(2)
O3S C7S 1.19(3)
C6S C7S 1.47(3)
C7S C8S 1.49(3)

loop_
_geom_torsion_atom_site_label_1
_geom_torsion_atom_site_label_2
_geom_torsion_atom_site_label_3
_geom_torsion_atom_site_label_4
_geom_torsion
O4 Fe5 O1 O2 -7.5(8)
O8 Fe5 O1 O2 167.9(8)
O27 Fe5 O1 O2 -102.7(8)
O22 Fe5 O1 O2 85.3(8)
O23 Fe5 O1 O2 131(7)
O4 Fe5 O1 Fe1 -168.1(7)
O8 Fe5 O1 Fe1 7.3(7)
O27 Fe5 O1 Fe1 96.7(8)
O22 Fe5 O1 Fe1 -75.3(7)
O23 Fe5 O1 Fe1 -30(7)
O3 Fe1 O1 O2 41.4(7)
O7 Fe1 O1 O2 -141.5(7)
O9 Fe1 O1 O2 -53.9(8)
O5 Fe1 O1 O2 135.0(7)
O18 Fe1 O1 O2 -70(9)
O3 Fe1 O1 Fe5 -157.0(7)
O7 Fe1 O1 Fe5 20.1(7)
O9 Fe1 O1 Fe5 107.7(7)
O5 Fe1 O1 Fe5 -63.4(7)
O18 Fe1 O1 Fe5 92(9)
Fe5 O1 O2 Fe4 -18.0(10)
Fe1 O1 O2 Fe4 146.4(5)
Fe5 O1 O2 Fe2 164.9(5)
Fe1 O1 O2 Fe2 -30.7(9)
O4 Fe4 O2 O1 33.8(8)
O12 Fe4 O2 O1 -150.2(8)
O19 Fe4 O2 O1 126.9(8)
O21 Fe4 O2 O1 -62.0(8)
O26 Fe4 O2 O1 -124(10)
O4 Fe4 O2 Fe2 -149.6(7)
O12 Fe4 O2 Fe2 26.4(7)
O19 Fe4 O2 Fe2 -56.5(7)
O21 Fe4 O2 Fe2 114.6(7)
O26 Fe4 O2 Fe2 53(10)
O3 Fe2 O2 O1 3.5(8)
O11 Fe2 O2 O1 -179.0(8)
O15 Fe2 O2 O1 149(5)
O13 Fe2 O2 O1 -88.6(8)
O10 Fe2 O2 O1 93.7(8)
O3 Fe2 O2 Fe4 -173.0(7)
O11 Fe2 O2 Fe4 4.5(7)
O15 Fe2 O2 Fe4 -27(5)
O13 Fe2 O2 Fe4 95.0(7)
O10 Fe2 O2 Fe4 -82.8(7)
O6 Fe3 O3 Fe1 -38.5(7)
O17 Fe3 O3 Fe1 52.1(7)
O16 Fe3 O3 Fe1 142.5(6)
O14 Fe3 O3 Fe1 -126.6(6)
O29 Fe3 O3 Fe1 161(24)
O6 Fe3 O3 Fe2 135.1(6)
O17 Fe3 O3 Fe2 -134.3(6)
O16 Fe3 O3 Fe2 -43.9(7)
O14 Fe3 O3 Fe2 47.0(6)
O29 Fe3 O3 Fe2 -26(25)
O7 Fe1 O3 Fe3 52(9)
O1 Fe1 O3 Fe3 133.6(6)
O9 Fe1 O3 Fe3 -134.3(6)
O5 Fe1 O3 Fe3 42.4(7)
O18 Fe1 O3 Fe3 -49.1(7)
O7 Fe1 O3 Fe2 -122(8)
O1 Fe1 O3 Fe2 -40.4(6)
O9 Fe1 O3 Fe2 51.7(6)
O5 Fe1 O3 Fe2 -131.6(5)
O18 Fe1 O3 Fe2 136.9(6)
O11 Fe2 O3 Fe3 169(7)
O15 Fe2 O3 Fe3 36.6(7)
O2 Fe2 O3 Fe3 -146.5(6)
O13 Fe2 O3 Fe3 -56.4(6)
O10 Fe2 O3 Fe3 123.8(6)
O11 Fe2 O3 Fe1 -17(8)
O15 Fe2 O3 Fe1 -149.3(6)
O2 Fe2 O3 Fe1 27.6(5)
O13 Fe2 O3 Fe1 117.7(6)
O10 Fe2 O3 Fe1 -62.1(6)
O24 Fe6 O4 Fe4 132.0(7)
O25 Fe6 O4 Fe4 41.2(7)
O28 Fe6 O4 Fe4 -136.0(7)
O20 Fe6 O4 Fe4 -48.7(7)
O30 Fe6 O4 Fe4 129(81)
O24 Fe6 O4 Fe5 -54.1(7)
O25 Fe6 O4 Fe5 -144.9(6)
O28 Fe6 O4 Fe5 37.9(7)
O20 Fe6 O4 Fe5 125.2(6)
O30 Fe6 O4 Fe5 -57(82)
O12 Fe4 O4 Fe6 63(6)
O2 Fe4 O4 Fe6 134.5(6)
O19 Fe4 O4 Fe6 40.5(7)
O21 Fe4 O4 Fe6 -134.0(6)
O26 Fe4 O4 Fe6 -46.6(7)
O12 Fe4 O4 Fe5 -112(6)
O2 Fe4 O4 Fe5 -39.8(6)
O19 Fe4 O4 Fe5 -133.8(5)
O21 Fe4 O4 Fe5 51.8(6)
O26 Fe4 O4 Fe5 139.2(6)
O8 Fe5 O4 Fe6 153(5)
O1 Fe5 O4 Fe6 -142.0(6)
O27 Fe5 O4 Fe6 -48.3(7)
O22 Fe5 O4 Fe6 126.7(6)
O23 Fe5 O4 Fe6 40.8(7)
O8 Fe5 O4 Fe4 -32(5)
O1 Fe5 O4 Fe4 32.5(6)
O27 Fe5 O4 Fe4 126.2(6)
O22 Fe5 O4 Fe4 -58.9(6)
O23 Fe5 O4 Fe4 -144.7(6)
O3 Fe1 O5 C1 -24.8(16)
O7 Fe1 O5 C1 155.7(16)
O1 Fe1 O5 C1 -113.8(15)
O9 Fe1 O5 C1 135(3)
O18 Fe1 O5 C1 67.4(16)
O3 Fe3 O6 C1 10.0(17)
O17 Fe3 O6 C1 -82.6(17)
O16 Fe3 O6 C1 -174.3(18)
O14 Fe3 O6 C1 103.3(16)
O29 Fe3 O6 C1 -170.3(17)
O3 Fe1 O7 C3 38(9)
O1 Fe1 O7 C3 -44(2)
O9 Fe1 O7 C3 -136(2)
O5 Fe1 O7 C3 47(2)
O18 Fe1 O7 C3 139(2)
O4 Fe5 O8 C3 16(6)
O1 Fe5 O8 C3 -49(2)
O27 Fe5 O8 C3 -143(2)
O22 Fe5 O8 C3 42(2)
O23 Fe5 O8 C3 128(2)
O3 Fe1 O9 C5 -5.7(19)
O7 Fe1 O9 C5 174.0(19)
O1 Fe1 O9 C5 83.4(19)
O5 Fe1 O9 C5 -166(2)
O18 Fe1 O9 C5 -97.3(19)
O3 Fe2 O10 C5 39.8(19)
O11 Fe2 O10 C5 -137.6(19)
O15 Fe2 O10 C5 134.8(19)
O2 Fe2 O10 C5 -49.8(19)
O13 Fe2 O10 C5 -136(12)
O3 Fe2 O11 C7 -5(9)
O15 Fe2 O11 C7 128(2)
O2 Fe2 O11 C7 -49(2)
O13 Fe2 O11 C7 -139(2)
O10 Fe2 O11 C7 41(2)
O4 Fe4 O12 C7 21(7)
O2 Fe4 O12 C7 -51(2)
O19 Fe4 O12 C7 43(2)
O21 Fe4 O12 C7 -143(2)
O26 Fe4 O12 C7 130(2)
O3 Fe2 O13 C9 30.6(14)
O11 Fe2 O13 C9 -152.0(14)
O15 Fe2 O13 C9 -64.6(14)
O2 Fe2 O13 C9 120.1(14)
O10 Fe2 O13 C9 -154(13)
O3 Fe3 O14 C9 -4.3(16)
O6 Fe3 O14 C9 -101.4(16)
O17 Fe3 O14 C9 -172(4)
O16 Fe3 O14 C9 92.5(16)
O29 Fe3 O14 C9 174.7(16)
O3 Fe2 O15 C11 -3(2)
O11 Fe2 O15 C11 179(2)
O2 Fe2 O15 C11 -149(5)
O13 Fe2 O15 C11 89(2)
O10 Fe2 O15 C11 -93(2)
O3 Fe3 O16 C11 24(2)
O6 Fe3 O16 C11 -151(2)
O17 Fe3 O16 C11 117(2)
O14 Fe3 O16 C11 -69(2)
O29 Fe3 O16 C11 -155(2)
O3 Fe3 O17 C13 -21.7(19)
O6 Fe3 O17 C13 75.6(19)
O16 Fe3 O17 C13 -118.4(19)
O14 Fe3 O17 C13 146(4)
O29 Fe3 O17 C13 159.4(19)
O3 Fe1 O18 C13 13.3(19)
O7 Fe1 O18 C13 -163.8(19)
O1 Fe1 O18 C13 124(9)
O9 Fe1 O18 C13 108.4(19)
O5 Fe1 O18 C13 -80.5(18)
O4 Fe4 O19 C15 -6.8(18)
O12 Fe4 O19 C15 174.8(19)
O2 Fe4 O19 C15 -95.9(18)
O21 Fe4 O19 C15 141(3)
O26 Fe4 O19 C15 86.8(18)
O4 Fe6 O20 C15 29.9(16)
O24 Fe6 O20 C15 -154(3)
O25 Fe6 O20 C15 -64.4(16)
O28 Fe6 O20 C15 125.8(16)
O30 Fe6 O20 C15 -150.0(16)
O4 Fe4 O21 C17 -15.8(18)
O12 Fe4 O21 C17 163.0(18)
O2 Fe4 O21 C17 73.2(18)
O19 Fe4 O21 C17 -164(2)
O26 Fe4 O21 C17 -109.3(18)
O4 Fe5 O22 C17 38.5(17)
O8 Fe5 O22 C17 -139.1(18)
O1 Fe5 O22 C17 -51.4(17)
O27 Fe5 O22 C17 -174(3)
O23 Fe5 O22 C17 131.5(18)
O4 Fe5 O23 C19 2.2(19)
O8 Fe5 O23 C19 -173.0(19)
O1 Fe5 O23 C19 -136(7)
O27 Fe5 O23 C19 97.4(19)
O22 Fe5 O23 C19 -90.4(19)
O4 Fe6 O24 C19 36.2(18)
O25 Fe6 O24 C19 130.5(18)
O28 Fe6 O24 C19 -60.0(18)
O20 Fe6 O24 C19 -140(3)
O30 Fe6 O24 C19 -143.9(18)
O4 Fe6 O25 C21 -18(2)
O24 Fe6 O25 C21 -113(2)
O28 Fe6 O25 C21 147(3)
O20 Fe6 O25 C21 76(2)
O30 Fe6 O25 C21 162(2)
O4 Fe4 O26 C21 34(2)
O12 Fe4 O26 C21 -142(2)
O2 Fe4 O26 C21 -168(9)
O19 Fe4 O26 C21 -58(2)
O21 Fe4 O26 C21 130(2)
O4 Fe5 O27 C23 36.5(18)
O8 Fe5 O27 C23 -145.4(18)
O1 Fe5 O27 C23 126.8(18)
O22 Fe5 O27 C23 -111(3)
O23 Fe5 O27 C23 -56.6(18)
O4 Fe6 O28 C23 -7(2)
O24 Fe6 O28 C23 87(2)
O25 Fe6 O28 C23 -172(3)
O20 Fe6 O28 C23 -102(2)
O30 Fe6 O28 C23 172(2)
Fe3 O6 C1 O5 7(3)
Fe3 O6 C1 C2 -166.2(13)
Fe1 O5 C1 O6 2(3)
Fe1 O5 C1 C2 176.0(11)
O6 C1 C2 F32 -172.3(17)
O5 C1 C2 F32 13(2)
O6 C1 C2 F31 63(2)
O5 C1 C2 F31 -112(2)
O6 C1 C2 F33 -54(2)
O5 C1 C2 F33 131.9(17)
Fe1 O7 C3 O8 22(4)
Fe1 O7 C3 C4 -163.5(18)
Fe5 O8 C3 O7 41(4)
Fe5 O8 C3 C4 -133(2)
O7 C3 C4 C7A -9(4)
O8 C3 C4 C7A 166(3)
O7 C3 C4 C9A -140(3)
O8 C3 C4 C9A 35(4)
O7 C3 C4 C8A 108(3)
O8 C3 C4 C8A -77(3)
Fe2 O10 C5 O9 1(4)
Fe2 O10 C5 C6 171.4(13)
Fe1 O9 C5 O10 -22(4)
Fe1 O9 C5 C6 167.1(12)
O10 C5 C6 F26 51(3)
O9 C5 C6 F26 -137(2)
O10 C5 C6 F25 169.9(19)
O9 C5 C6 F25 -18(3)
O10 C5 C6 F24 -66(3)
O9 C5 C6 F24 106(3)
Fe2 O11 C7 O12 40(4)
Fe2 O11 C7 C8 -137(2)
Fe4 O12 C7 O11 28(4)
Fe4 O12 C7 C8 -155.6(19)
O11 C7 C8 C5A 153(3)
O12 C7 C8 C5A -24(4)
O11 C7 C8 C4A 20(4)
O12 C7 C8 C4A -157(3)
O11 C7 C8 C6A -87(3)
O12 C7 C8 C6A 97(3)
Fe3 O14 C9 O13 -22(3)
Fe3 O14 C9 C10 154.6(13)
Fe2 O13 C9 O14 5(3)
Fe2 O13 C9 C10 -171.7(13)
O14 C9 C10 F12 -79(3)
O13 C9 C10 F12 98(3)
O14 C9 C10 F10 41(3)
O13 C9 C10 F10 -141(2)
O14 C9 C10 F11 165(2)
O13 C9 C10 F11 -18(3)
Fe2 O15 C11 O16 -18(5)
Fe2 O15 C11 C12 162.6(15)
Fe3 O16 C11 O15 5(5)
Fe3 O16 C11 C12 -175.7(14)
O15 C11 C12 F6 -90(3)
O16 C11 C12 F6 91(3)
O15 C11 C12 F3 149(3)
O16 C11 C12 F3 -30(4)
O15 C11 C12 F20 27(4)
O16 C11 C12 F20 -153(3)
Fe3 O17 C13 O18 -9(4)
Fe3 O17 C13 C14 170.3(12)
Fe1 O18 C13 O17 14(4)
Fe1 O18 C13 C14 -165.3(11)
O17 C13 C14 F2 15(3)
O18 C13 C14 F2 -165.7(15)
O17 C13 C14 F8 -103(2)
O18 C13 C14 F8 77(2)
O17 C13 C14 F5 138.0(18)
O18 C13 C14 F5 -43(3)
Fe4 O19 C15 O20 -10(3)
Fe4 O19 C15 C16 176.3(13)
Fe6 O20 C15 O19 -5(3)
Fe6 O20 C15 C16 169.4(13)
O19 C15 C16 F14 -34(3)
O20 C15 C16 F14 151(2)
O19 C15 C16 F15 84(3)
O20 C15 C16 F15 -90(3)
O19 C15 C16 F13 -159(2)
O20 C15 C16 F13 26(3)
Fe4 O21 C17 O22 -7(4)
Fe4 O21 C17 C18 178.4(12)
Fe5 O22 C17 O21 -7(3)
Fe5 O22 C17 C18 167.7(12)
O21 C17 C18 F30 100(3)
O22 C17 C18 F30 -75(3)
O21 C17 C18 F17 -134(2)
O22 C17 C18 F17 51(3)
O21 C17 C18 F16 -20(3)
O22 C17 C18 F16 165(2)
Fe5 O23 C19 O24 -22(4)
Fe5 O23 C19 C20 163.1(15)
Fe6 O24 C19 O23 -1(3)
Fe6 O24 C19 C20 172.8(14)
O23 C19 C20 F1 57(4)
O24 C19 C20 F1 -118(3)
O23 C19 C20 F7 -176(3)
O24 C19 C20 F7 9(4)
O23 C19 C20 F4 -63(3)
O24 C19 C20 F4 122(3)
Fe4 O26 C21 O25 -19(4)
Fe4 O26 C21 C22 171.6(14)
Fe6 O25 C21 O26 9(4)
Fe6 O25 C21 C22 178.9(12)
O26 C21 C22 F35 -95(3)
O25 C21 C22 F35 95(2)
O26 C21 C22 F36 22(3)
O25 C21 C22 F36 -148.5(19)
O26 C21 C22 F34 147(2)
O25 C21 C22 F34 -23(3)
Fe6 O28 C23 O27 -5(4)
Fe6 O28 C23 C24 171.6(11)
Fe5 O27 C23 O28 -14(4)
Fe5 O27 C23 C24 169.9(11)
O28 C23 C24 F28B 11(3)
O27 C23 C24 F28B -172(2)
O28 C23 C24 F27A -171(2)
O27 C23 C24 F27A 6(3)
O28 C23 C24 F27B 135(2)
O27 C23 C24 F27B -48(3)
O28 C23 C24 F28A -45(3)
O27 C23 C24 F28A 132(2)
O28 C23 C24 F29B -108(3)
O27 C23 C24 F29B 69(3)
O28 C23 C24 F29A 69(3)
O27 C23 C24 F29A -114(2)
